data_4077875
loop_
_publ_author_name
'Calvo, Beatriz'
'\'Alvarez, \'Alvaro'
'Mac\'ias, Ram\'on'
'Garc\'ia-Ordu\~na, Pilar'
'Lahoz, Fernando J.'
'Oro, Luis A.'

_publ_section_title
;
 Modification of [8,8,8-(H)(PPh3)2-9-(Py)-nido-8,7-RhSB9H9], Py = NC5H5,
 with Monodentate Phosphines: Reactivity and Mechanistic Insights
;
_journal_issue 8
_journal_name_full Organometallics
_journal_page_first 2986
_journal_paper_doi 10.1021/om2009205
_journal_volume 31
_journal_year 2012
_chemical_formula_moiety 'C31 H41 B9 N P2 Rh S, 2(C H2 Cl2)'
_chemical_formula_sum 'C33 H45 B9 Cl4 N P2 Rh S'
_chemical_formula_weight 891.74
_space_group_IT_number 14
_symmetry_cell_setting monoclinic
_symmetry_space_group_name_Hall '-P 2yn'
_symmetry_space_group_name_H-M 'P 1 21/n 1'
_atom_sites_solution_hydrogens geom
_atom_sites_solution_primary direct
_atom_sites_solution_secondary difmap
_audit_creation_method SHELXL-97
_cell_angle_alpha 90.00
_cell_angle_beta 100.3430(10)
_cell_angle_gamma 90.00
_cell_formula_units_Z 4
_cell_length_a 10.1578(3)
_cell_length_b 25.6316(2)
_cell_length_c 16.3428(3)
_cell_measurement_reflns_used 42060
_cell_measurement_temperature 100(2)
_cell_measurement_theta_max 32.13
_cell_measurement_theta_min 1.55
_cell_volume 4185.88(15)
_computing_cell_refinement 'HKL2000(Z. Otwinowski and W. Minor,1997)'
_computing_data_collection 'DENZO (Z. Otwinowski)'
_computing_data_reduction 'HKL2000(Z. Otwinowski and W. Minor,1997)'
_computing_molecular_graphics 'ORTEP (L. Farrugia, 1997) '
_computing_publication_material 'WingX (L. Farrugia, 1999)'
_computing_structure_refinement 'SHELXL-97 (Sheldrick, 1997)'
_computing_structure_solution 'SHELXS-97 (Sheldrick, 1997)'
_diffrn_ambient_temperature 100(2)
_diffrn_measured_fraction_theta_full 0.972
_diffrn_measured_fraction_theta_max 0.975
_diffrn_measurement_device_type 'Single-axis HUBER diffractometer'
_diffrn_measurement_method 'fi scans'
_diffrn_radiation_monochromator 'A Si111 double-crystal'
_diffrn_radiation_source synchrotron
_diffrn_radiation_type synchrotron
_diffrn_radiation_wavelength 0.73820
_diffrn_reflns_av_R_equivalents 0.0731
_diffrn_reflns_av_sigmaI/netI 0.0389
_diffrn_reflns_limit_h_max 12
_diffrn_reflns_limit_h_min -12
_diffrn_reflns_limit_k_max 32
_diffrn_reflns_limit_k_min -32
_diffrn_reflns_limit_l_max 20
_diffrn_reflns_limit_l_min -20
_diffrn_reflns_number 42060
_diffrn_reflns_theta_full 25.00
_diffrn_reflns_theta_max 28.12
_diffrn_reflns_theta_min 1.55
_exptl_absorpt_coefficient_mu 0.812
_exptl_absorpt_correction_T_max 1.24
_exptl_absorpt_correction_T_min 0.80
_exptl_absorpt_correction_type multi-scan
_exptl_absorpt_process_details
;
 R. H. Blessing, Acta Crystallogr., Sect A 1995, 51, 33-38. 
;
_exptl_crystal_colour yellow
_exptl_crystal_density_diffrn 1.415
_exptl_crystal_density_method 'not measured'
_exptl_crystal_description block
_exptl_crystal_F_000 1816
_exptl_crystal_size_max 0.078
_exptl_crystal_size_mid 0.065
_exptl_crystal_size_min 0.052
_refine_diff_density_max 1.736
_refine_diff_density_min -1.474
_refine_diff_density_rms 0.113
_refine_ls_extinction_method none
_refine_ls_goodness_of_fit_ref 1.058
_refine_ls_hydrogen_treatment mixed
_refine_ls_matrix_type full
_refine_ls_number_parameters 624
_refine_ls_number_reflns 8895
_refine_ls_number_restraints 0
_refine_ls_restrained_S_all 1.058
_refine_ls_R_factor_all 0.0424
_refine_ls_R_factor_gt 0.0420
_refine_ls_shift/su_max 0.006
_refine_ls_shift/su_mean 0.001
_refine_ls_structure_factor_coef Fsqd
_refine_ls_weighting_details 'calc w=1/[\s^2^(Fo^2^)+(0.0611P)^2^+8.3401P] where P=(Fo^2^+2Fc^2^)/3'
_refine_ls_weighting_scheme calc
_refine_ls_wR_factor_gt 0.1113
_refine_ls_wR_factor_ref 0.1117
_reflns_number_gt 8707
_reflns_number_total 8895
_reflns_threshold_expression >2sigma(I)
_cod_data_source_file om2009205_si_001.cif
_cod_data_source_block compound_4
_cod_depositor_comments
;
The following automatic conversions were performed:

'_symmetry_cell_setting' value 'Monoclinic' changed to 'monoclinic'
according to /home/saulius/struct/CIF-dictionaries/cif_core.dic
dictionary named 'cif_core.dic' version 2.4.1 from 2010-06-29.

Automatic conversion script
Id: cif_fix_values 1715 2011-07-08 13:25:40Z adriana 
;
_cod_original_sg_symbol_H-M 'P 21/n'
_cod_database_code 4077875

loop_
_symmetry_equiv_pos_as_xyz
'x, y, z'
'-x+1/2, y+1/2, -z+1/2'
'-x, -y, -z'
'x-1/2, -y-1/2, z-1/2'

loop_
_atom_site_label
_atom_site_type_symbol
_atom_site_fract_x
_atom_site_fract_y
_atom_site_fract_z
_atom_site_U_iso_or_equiv
_atom_site_adp_type
_atom_site_occupancy
_atom_site_symmetry_multiplicity
_atom_site_calc_flag
_atom_site_refinement_flags
Rh1 Rh 0.113906(15) 0.143759(6) 0.259442(10) 0.00424(8) Uani 1 1 d .
B1 B -0.0484(2) 0.26208(10) 0.24269(16) 0.0092(5) Uani 1 1 d .
B2 B -0.0621(3) 0.24533(10) 0.34569(17) 0.0107(5) Uani 1 1 d .
B3 B -0.0643(2) 0.19454(9) 0.25972(15) 0.0078(4) Uani 1 1 d .
B4 B 0.0510(2) 0.21782(9) 0.19492(15) 0.0067(4) Uani 1 1 d .
B5 B 0.1227(2) 0.27781(10) 0.23931(16) 0.0084(4) Uani 1 1 d .
B6 B 0.0559(3) 0.29198(10) 0.32992(16) 0.0105(5) Uani 1 1 d .
S7 S 0.03115(5) 0.17803(2) 0.37907(3) 0.00802(12) Uani 1 1 d .
B9 B 0.2176(2) 0.21920(9) 0.25257(15) 0.0057(4) Uani 1 1 d .
B10 B 0.2195(2) 0.26614(10) 0.34067(15) 0.0089(4) Uani 1 1 d .
B11 B 0.1078(3) 0.24585(10) 0.40782(16) 0.0102(5) Uani 1 1 d .
N1 N 0.34556(18) 0.22111(7) 0.21271(11) 0.0065(3) Uani 1 1 d .
C1 C 0.3399(2) 0.20503(10) 0.13312(14) 0.0125(4) Uani 1 1 d .
C2 C 0.4504(3) 0.20652(11) 0.09543(15) 0.0180(5) Uani 1 1 d .
C3 C 0.5716(3) 0.22413(11) 0.14002(16) 0.0186(5) Uani 1 1 d .
C4 C 0.5772(2) 0.24068(11) 0.22091(16) 0.0171(5) Uani 1 1 d .
C5 C 0.4633(2) 0.23867(9) 0.25585(14) 0.0112(4) Uani 1 1 d .
P1 P 0.30397(5) 0.09724(2) 0.31435(3) 0.00681(12) Uani 1 1 d .
C111 C 0.2876(2) 0.04321(9) 0.38547(15) 0.0116(4) Uani 1 1 d .
C112 C 0.2025(2) 0.05000(10) 0.44275(15) 0.0142(5) Uani 1 1 d .
C113 C 0.1888(3) 0.01115(11) 0.49999(18) 0.0231(6) Uani 1 1 d .
C114 C 0.2586(3) -0.03522(13) 0.4993(2) 0.0317(7) Uani 1 1 d .
C115 C 0.3436(3) -0.04234(12) 0.4432(2) 0.0341(8) Uani 1 1 d .
C116 C 0.3587(3) -0.00312(11) 0.3865(2) 0.0237(6) Uani 1 1 d .
C121 C 0.4344(2) 0.13444(9) 0.38174(14) 0.0097(4) Uani 1 1 d .
C122 C 0.4003(2) 0.15941(10) 0.45109(15) 0.0132(4) Uani 1 1 d .
C123 C 0.4956(3) 0.18737(10) 0.50572(17) 0.0197(5) Uani 1 1 d .
C124 C 0.6258(3) 0.19061(10) 0.49145(19) 0.0231(6) Uani 1 1 d .
C125 C 0.6601(3) 0.16686(11) 0.42241(19) 0.0218(6) Uani 1 1 d .
C126 C 0.5654(3) 0.13875(10) 0.36752(18) 0.0159(5) Uani 1 1 d .
C13 C 0.3906(2) 0.06839(11) 0.23714(15) 0.0159(5) Uani 1 1 d .
P2 P -0.03281(6) 0.07389(2) 0.23126(3) 0.00716(12) Uani 1 1 d .
C211 C 0.0375(2) 0.01171(9) 0.20585(16) 0.0139(5) Uani 1 1 d .
C212 C 0.0605(3) -0.02972(11) 0.26160(19) 0.0253(6) Uani 1 1 d .
C213 C 0.1242(4) -0.07470(12) 0.2406(2) 0.0378(8) Uani 1 1 d .
C214 C 0.1641(4) -0.07890(12) 0.1647(2) 0.0370(8) Uani 1 1 d .
C215 C 0.1403(3) -0.03788(12) 0.1077(2) 0.0297(7) Uani 1 1 d .
C216 C 0.0773(3) 0.00703(11) 0.12893(18) 0.0208(5) Uani 1 1 d .
C221 C -0.1700(2) 0.08199(9) 0.14263(14) 0.0102(4) Uani 1 1 d .
C222 C -0.2819(3) 0.04953(11) 0.13223(17) 0.0191(5) Uani 1 1 d .
C223 C -0.3870(3) 0.05674(12) 0.06648(18) 0.0238(6) Uani 1 1 d .
C224 C -0.3814(3) 0.09628(11) 0.00929(16) 0.0185(5) Uani 1 1 d .
C225 C -0.2702(3) 0.12829(10) 0.01794(15) 0.0163(5) Uani 1 1 d .
C226 C -0.1648(2) 0.12127(9) 0.08409(15) 0.0128(4) Uani 1 1 d .
C23 C -0.1233(3) 0.05774(10) 0.31482(15) 0.0155(5) Uani 1 1 d .
Cl1 Cl 0.60807(9) 0.32531(3) 0.43359(5) 0.03656(19) Uani 1 1 d .
Cl2 Cl 0.75520(10) 0.42099(4) 0.47813(9) 0.0579(3) Uani 1 1 d .
C100 C 0.6891(4) 0.37855(19) 0.3966(2) 0.0508(11) Uani 1 1 d .
H10A H 0.6247 0.3978 0.3546 0.061 Uiso 1 1 calc R
H10B H 0.7623 0.3657 0.3693 0.061 Uiso 1 1 calc R
Cl3 Cl 0.89048(12) 0.43699(4) 0.24566(7) 0.0522(3) Uani 1 1 d .
Cl4 Cl 0.68836(10) 0.37474(5) 0.13763(9) 0.0611(3) Uani 1 1 d .
C200 C 0.8565(4) 0.39640(13) 0.1574(2) 0.0353(7) Uani 1 1 d .
H20A H 0.9167 0.3658 0.1658 0.042 Uiso 1 1 calc R
H20B H 0.8751 0.4158 0.1083 0.042 Uiso 1 1 calc R
H H 0.145(4) 0.1298(15) 0.174(2) 0.028(9) Uiso 1 1 d .
H1 H -0.131(3) 0.2811(12) 0.2090(19) 0.009(7) Uiso 1 1 d .
H2 H -0.149(3) 0.2524(12) 0.3731(18) 0.010(7) Uiso 1 1 d .
H3 H -0.161(3) 0.1773(13) 0.245(2) 0.016(8) Uiso 1 1 d .
H4 H 0.026(3) 0.2177(12) 0.125(2) 0.016(8) Uiso 1 1 d .
H5 H 0.157(3) 0.3082(13) 0.204(2) 0.019(8) Uiso 1 1 d .
H6 H 0.043(4) 0.3335(14) 0.347(2) 0.024(9) Uiso 1 1 d .
H910 H 0.247(4) 0.2186(14) 0.333(2) 0.026(9) Uiso 1 1 d .
H10 H 0.302(4) 0.2902(14) 0.361(2) 0.026(9) Uiso 1 1 d .
H11 H 0.125(3) 0.2547(12) 0.4736(19) 0.011(7) Uiso 1 1 d .
H011 H 0.259(3) 0.1920(13) 0.108(2) 0.016(8) Uiso 1 1 d .
H012 H 0.442(4) 0.1949(16) 0.039(2) 0.034(10) Uiso 1 1 d .
H013 H 0.654(3) 0.2252(13) 0.116(2) 0.020(8) Uiso 1 1 d .
H014 H 0.655(3) 0.2541(13) 0.252(2) 0.015(7) Uiso 1 1 d .
H015 H 0.464(3) 0.2488(12) 0.3106(19) 0.010(7) Uiso 1 1 d .
H112 H 0.155(4) 0.0840(15) 0.443(2) 0.033(10) Uiso 1 1 d .
H113 H 0.135(4) 0.0168(15) 0.539(2) 0.032(10) Uiso 1 1 d .
H114 H 0.243(5) -0.0633(18) 0.535(3) 0.050(13) Uiso 1 1 d .
H115 H 0.384(5) -0.074(2) 0.442(3) 0.057(14) Uiso 1 1 d .
H116 H 0.410(3) -0.0102(13) 0.346(2) 0.020(8) Uiso 1 1 d .
H122 H 0.309(4) 0.1566(14) 0.462(2) 0.023(8) Uiso 1 1 d .
H123 H 0.467(4) 0.2036(16) 0.549(3) 0.035(10) Uiso 1 1 d .
H124 H 0.688(4) 0.2070(14) 0.528(2) 0.022(8) Uiso 1 1 d .
H125 H 0.745(4) 0.1693(15) 0.412(2) 0.027(9) Uiso 1 1 d .
H126 H 0.593(3) 0.1216(13) 0.316(2) 0.018(8) Uiso 1 1 d .
H131 H 0.475(3) 0.0524(13) 0.260(2) 0.019(8) Uiso 1 1 d .
H132 H 0.332(4) 0.0418(14) 0.206(2) 0.022(8) Uiso 1 1 d .
H133 H 0.415(4) 0.0948(14) 0.200(2) 0.025(9) Uiso 1 1 d .
H212 H 0.037(3) -0.0266(13) 0.315(2) 0.021(8) Uiso 1 1 d .
H213 H 0.138(4) -0.1001(18) 0.278(3) 0.040(11) Uiso 1 1 d .
H214 H 0.210(5) -0.1107(18) 0.152(3) 0.050(12) Uiso 1 1 d .
H215 H 0.171(4) -0.0404(15) 0.051(2) 0.027(9) Uiso 1 1 d .
H216 H 0.061(4) 0.0334(16) 0.091(3) 0.034(10) Uiso 1 1 d .
H222 H -0.281(4) 0.0213(15) 0.171(2) 0.029(9) Uiso 1 1 d .
H223 H -0.467(4) 0.0336(17) 0.062(3) 0.039(11) Uiso 1 1 d .
H224 H -0.454(4) 0.1014(14) -0.030(2) 0.025(9) Uiso 1 1 d .
H225 H -0.265(4) 0.1537(14) -0.022(2) 0.025(9) Uiso 1 1 d .
H226 H -0.091(4) 0.1435(12) 0.090(2) 0.014(8) Uiso 1 1 d .
H231 H -0.175(4) 0.0264(15) 0.300(2) 0.029(9) Uiso 1 1 d .
H232 H -0.181(4) 0.0893(15) 0.319(2) 0.030(9) Uiso 1 1 d .
H233 H -0.055(4) 0.0519(15) 0.366(2) 0.030(10) Uiso 1 1 d .

loop_
_atom_site_aniso_label
_atom_site_aniso_U_11
_atom_site_aniso_U_22
_atom_site_aniso_U_33
_atom_site_aniso_U_23
_atom_site_aniso_U_13
_atom_site_aniso_U_12
Rh1 0.00417(11) 0.00416(11) 0.00487(11) 0.00002(5) 0.00209(7) -0.00022(5)
B1 0.0068(11) 0.0084(11) 0.0125(11) 0.0007(9) 0.0018(9) 0.0009(8)
B2 0.0082(11) 0.0101(11) 0.0151(12) -0.0025(9) 0.0053(9) 0.0014(9)
B3 0.0057(11) 0.0072(11) 0.0109(11) 0.0011(9) 0.0029(9) 0.0013(8)
B4 0.0069(10) 0.0053(10) 0.0079(10) 0.0014(8) 0.0013(8) 0.0003(8)
B5 0.0075(11) 0.0074(11) 0.0104(11) 0.0011(9) 0.0023(8) -0.0004(8)
B6 0.0094(11) 0.0086(11) 0.0141(12) -0.0034(9) 0.0037(9) 0.0002(9)
S7 0.0077(2) 0.0096(2) 0.0078(2) 0.00019(18) 0.00405(19) -0.00036(18)
B9 0.0050(10) 0.0055(10) 0.0076(10) 0.0003(8) 0.0032(8) -0.0020(8)
B10 0.0086(11) 0.0084(11) 0.0101(11) -0.0028(9) 0.0031(9) -0.0011(9)
B11 0.0091(11) 0.0121(11) 0.0103(11) -0.0039(9) 0.0044(9) -0.0002(9)
N1 0.0063(8) 0.0074(8) 0.0062(8) 0.0018(7) 0.0018(7) 0.0010(6)
C1 0.0106(11) 0.0189(11) 0.0081(10) -0.0006(9) 0.0022(8) -0.0019(9)
C2 0.0155(12) 0.0301(14) 0.0102(11) -0.0021(10) 0.0073(9) 0.0001(10)
C3 0.0111(11) 0.0333(15) 0.0137(11) 0.0038(10) 0.0085(9) 0.0001(10)
C4 0.0081(11) 0.0268(13) 0.0167(12) 0.0020(10) 0.0028(9) -0.0030(9)
C5 0.0089(10) 0.0158(11) 0.0089(10) -0.0002(8) 0.0021(8) -0.0011(8)
P1 0.0057(2) 0.0073(2) 0.0077(2) 0.00029(19) 0.00205(19) 0.00138(19)
C111 0.0103(10) 0.0096(10) 0.0144(11) 0.0026(8) 0.0009(8) -0.0004(8)
C112 0.0160(11) 0.0127(11) 0.0141(11) 0.0042(9) 0.0031(9) 0.0017(9)
C113 0.0280(15) 0.0214(13) 0.0222(13) 0.0087(11) 0.0107(11) 0.0004(11)
C114 0.0352(17) 0.0239(15) 0.0385(17) 0.0215(13) 0.0133(14) 0.0074(12)
C115 0.0338(17) 0.0197(14) 0.053(2) 0.0202(14) 0.0200(15) 0.0141(12)
C116 0.0209(13) 0.0181(13) 0.0345(15) 0.0095(11) 0.0119(12) 0.0079(10)
C121 0.0093(10) 0.0071(9) 0.0120(10) 0.0037(8) -0.0002(8) 0.0008(8)
C122 0.0130(11) 0.0119(11) 0.0134(11) 0.0007(9) -0.0015(9) -0.0006(9)
C123 0.0252(14) 0.0136(11) 0.0173(12) -0.0014(10) -0.0047(10) -0.0025(10)
C124 0.0206(13) 0.0137(12) 0.0290(14) 0.0022(10) -0.0120(11) -0.0066(10)
C125 0.0107(12) 0.0168(12) 0.0358(15) 0.0087(11) -0.0013(11) -0.0040(9)
C126 0.0098(12) 0.0141(11) 0.0234(13) 0.0059(9) 0.0015(10) 0.0010(8)
C13 0.0156(12) 0.0197(13) 0.0141(12) -0.0015(9) 0.0071(10) 0.0052(9)
P2 0.0077(3) 0.0056(3) 0.0081(3) 0.00080(19) 0.0010(2) -0.00152(19)
C211 0.0130(11) 0.0076(10) 0.0186(11) -0.0022(9) -0.0038(9) -0.0009(8)
C212 0.0395(17) 0.0101(12) 0.0225(14) 0.0005(10) -0.0047(12) 0.0027(11)
C213 0.060(2) 0.0110(13) 0.0358(17) 0.0005(12) -0.0104(16) 0.0114(13)
C214 0.0438(19) 0.0162(14) 0.046(2) -0.0131(13) -0.0045(16) 0.0143(13)
C215 0.0315(16) 0.0214(14) 0.0360(17) -0.0113(12) 0.0053(13) 0.0061(12)
C216 0.0230(13) 0.0145(12) 0.0251(13) -0.0036(10) 0.0049(11) 0.0027(10)
C221 0.0104(10) 0.0092(10) 0.0109(10) -0.0010(8) 0.0013(8) 0.0004(8)
C222 0.0158(12) 0.0210(13) 0.0186(12) 0.0061(10) -0.0017(10) -0.0081(10)
C223 0.0143(12) 0.0316(15) 0.0236(13) 0.0018(11) -0.0021(10) -0.0081(11)
C224 0.0127(12) 0.0256(13) 0.0150(11) -0.0011(10) -0.0039(9) 0.0036(10)
C225 0.0244(13) 0.0117(11) 0.0108(11) 0.0001(9) -0.0018(9) 0.0039(10)
C226 0.0151(11) 0.0109(11) 0.0114(10) -0.0016(8) -0.0003(9) -0.0024(9)
C23 0.0154(11) 0.0181(12) 0.0136(11) 0.0033(9) 0.0044(9) -0.0058(10)
Cl1 0.0391(4) 0.0331(4) 0.0329(4) 0.0025(3) -0.0056(3) -0.0128(3)
Cl2 0.0299(4) 0.0330(5) 0.1084(10) -0.0163(5) 0.0060(5) -0.0085(3)
C100 0.046(2) 0.068(3) 0.0340(19) 0.0193(19) -0.0066(16) -0.025(2)
Cl3 0.0816(8) 0.0273(4) 0.0581(6) -0.0003(4) 0.0403(6) 0.0069(4)
Cl4 0.0347(5) 0.0487(6) 0.1010(9) 0.0362(6) 0.0148(5) 0.0034(4)
C200 0.0363(18) 0.0220(15) 0.052(2) 0.0068(14) 0.0212(16) 0.0038(13)

loop_
_atom_type_symbol
_atom_type_description
_atom_type_scat_dispersion_real
_atom_type_scat_dispersion_imag
_atom_type_scat_source
C C 0.0030 0.0020 'International Tables Vol C Tables 4.2.6.8 and 6.1.1.4'
H H 0.0000 0.0000 'International Tables Vol C Tables 4.2.6.8 and 6.1.1.4'
B B 0.0020 0.0010 'International Tables Vol C Tables 4.2.6.8 and 6.1.1.4'
N N 0.0070 0.0040 'International Tables Vol C Tables 4.2.6.8 and 6.1.1.4'
P P 0.1090 0.1020 'International Tables Vol C Tables 4.2.6.8 and 6.1.1.4'
Rh Rh -0.9970 0.9850 'International Tables Vol C Tables 4.2.6.8 and 6.1.1.4'
S S 0.1330 0.1340 'International Tables Vol C Tables 4.2.6.8 and 6.1.1.4'
Cl Cl 0.1480 0.1590 'International Tables Vol C Tables 4.2.6.8 and 6.1.1.4'

loop_
_geom_angle_atom_site_label_1
_geom_angle_atom_site_label_2
_geom_angle_atom_site_label_3
_geom_angle
B4 Rh1 B9 47.54(9)
B4 Rh1 B3 48.27(9)
B9 Rh1 B3 83.34(9)
B4 Rh1 P1 141.17(6)
B9 Rh1 P1 95.66(6)
B3 Rh1 P1 157.35(7)
B4 Rh1 P2 116.59(6)
B9 Rh1 P2 163.22(6)
B3 Rh1 P2 87.61(6)
P1 Rh1 P2 98.10(2)
B4 Rh1 S7 87.78(6)
B9 Rh1 S7 87.79(6)
B3 Rh1 S7 52.30(7)
P1 Rh1 S7 105.080(19)
P2 Rh1 S7 97.82(2)
B4 Rh1 H 81.6(14)
B9 Rh1 H 88.8(15)
B3 Rh1 H 116.1(14)
P1 Rh1 H 86.5(14)
P2 Rh1 H 82.5(15)
S7 Rh1 H 168.2(14)
B3 B1 B2 65.57(15)
B3 B1 B6 110.64(18)
B2 B1 B6 58.75(14)
B3 B1 B4 61.42(14)
B2 B1 B4 114.13(17)
B6 B1 B4 108.67(17)
B3 B1 B5 109.99(17)
B2 B1 B5 109.04(17)
B6 B1 B5 59.35(14)
B4 B1 B5 60.23(14)
B3 B1 H1 117.0(17)
B2 B1 H1 115.0(17)
B6 B1 H1 121.8(17)
B4 B1 H1 122.2(17)
B5 B1 H1 125.1(17)
B6 B2 B1 61.24(15)
B6 B2 B11 58.36(14)
B1 B2 B11 107.34(17)
B6 B2 B3 106.03(17)
B1 B2 B3 57.19(13)
B11 B2 B3 107.28(16)
B6 B2 S7 109.17(15)
B1 B2 S7 110.85(15)
B11 B2 S7 60.21(11)
B3 B2 S7 63.58(11)
B6 B2 H2 125.6(16)
B1 B2 H2 124.6(16)
B11 B2 H2 121.9(16)
B3 B2 H2 121.3(16)
S7 B2 H2 114.7(16)
B1 B3 B4 59.91(14)
B1 B3 B2 57.25(14)
B4 B3 B2 106.32(16)
B1 B3 S7 108.04(15)
B4 B3 S7 112.13(14)
B2 B3 S7 60.18(11)
B1 B3 Rh1 118.33(15)
B4 B3 Rh1 65.27(10)
B2 B3 Rh1 119.74(14)
S7 B3 Rh1 68.77(7)
B1 B3 H3 118.6(18)
B4 B3 H3 132.3(17)
B2 B3 H3 109.6(18)
S7 B3 H3 112.6(17)
Rh1 B3 H3 118.3(18)
B9 B4 B1 108.25(17)
B9 B4 B5 59.51(13)
B1 B4 B5 60.04(14)
B9 B4 B3 110.40(16)
B1 B4 B3 58.67(13)
B5 B4 B3 107.62(17)
B9 B4 Rh1 66.37(11)
B1 B4 Rh1 118.30(14)
B5 B4 Rh1 118.74(14)
B3 B4 Rh1 66.46(11)
B9 B4 H4 123.7(17)
B1 B4 H4 113.8(17)
B5 B4 H4 114.3(16)
B3 B4 H4 122.8(17)
Rh1 B4 H4 118.4(16)
B6 B5 B9 110.60(17)
B6 B5 B10 59.45(14)
B9 B5 B10 63.31(14)
B6 B5 B1 60.17(14)
B9 B5 B1 108.26(17)
B10 B5 B1 107.92(17)
B6 B5 B4 108.92(17)
B9 B5 B4 59.83(13)
B10 B5 B4 110.20(17)
B1 B5 B4 59.73(14)
B6 B5 H5 121.1(18)
B9 B5 H5 117.6(18)
B10 B5 H5 116.8(18)
B1 B5 H5 126.2(18)
B4 B5 H5 123.4(18)
B2 B6 B11 63.51(15)
B2 B6 B10 112.74(18)
B11 B6 B10 61.25(14)
B2 B6 B5 111.03(18)
B11 B6 B5 111.03(18)
B10 B6 B5 60.83(14)
B2 B6 B1 60.00(15)
B11 B6 B1 110.40(18)
B10 B6 B1 109.27(17)
B5 B6 B1 60.48(14)
B2 B6 H6 120.4(19)
B11 B6 H6 119.9(18)
B10 B6 H6 118.8(19)
B5 B6 H6 118.8(18)
B1 B6 H6 122.0(18)
B11 S7 B2 55.83(11)
B11 S7 B3 98.42(11)
B2 S7 B3 56.24(10)
B11 S7 Rh1 109.85(8)
B2 S7 Rh1 107.97(8)
B3 S7 Rh1 58.93(7)
N1 B9 B5 113.46(17)
N1 B9 B4 124.35(18)
B5 B9 B4 60.65(13)
N1 B9 B10 114.02(17)
B5 B9 B10 58.77(13)
B4 B9 B10 107.28(16)
N1 B9 Rh1 119.30(15)
B5 B9 Rh1 119.48(14)
B4 B9 Rh1 66.09(10)
B10 B9 Rh1 117.47(13)
N1 B9 H910 111.8(16)
B5 B9 H910 98.8(16)
B4 B9 H910 123.8(16)
Rh1 B9 H910 87.8(16)
B6 B10 B11 58.81(14)
B6 B10 B5 59.72(14)
B11 B10 B5 108.14(17)
B6 B10 B9 106.50(17)
B11 B10 B9 111.33(16)
B5 B10 B9 57.92(13)
B6 B10 H910 124.7(17)
B11 B10 H910 87.2(17)
B5 B10 H910 99.5(16)
B6 B10 H10 120(2)
B11 B10 H10 122(2)
B5 B10 H10 118(2)
B9 B10 H10 122(2)
H910 B10 H10 115(3)
B6 B11 B10 59.94(14)
B6 B11 B2 58.14(14)
B10 B11 B2 107.38(17)
B6 B11 S7 112.12(16)
B10 B11 S7 112.63(15)
B2 B11 S7 63.96(12)
B6 B11 H11 123.7(16)
B10 B11 H11 122.6(16)
B2 B11 H11 121.3(16)
S7 B11 H11 114.7(16)
C5 N1 C1 118.9(2)
C5 N1 B9 121.30(18)
C1 N1 B9 119.81(19)
N1 C1 C2 121.6(2)
N1 C1 H011 115(2)
C2 C1 H011 123(2)
C1 C2 C3 119.5(2)
C1 C2 H012 119(2)
C3 C2 H012 122(2)
C4 C3 C2 118.9(2)
C4 C3 H013 119(2)
C2 C3 H013 122(2)
C3 C4 C5 119.4(2)
C3 C4 H014 122(2)
C5 C4 H014 118(2)
N1 C5 C4 121.7(2)
N1 C5 H015 116.3(18)
C4 C5 H015 122.0(18)
C13 P1 C121 103.95(12)
C13 P1 C111 104.03(12)
C121 P1 C111 98.62(10)
C13 P1 Rh1 114.51(8)
C121 P1 Rh1 115.40(8)
C111 P1 Rh1 118.14(8)
C116 C111 C112 118.8(2)
C116 C111 P1 123.2(2)
C112 C111 P1 117.94(18)
C113 C112 C111 120.8(2)
C113 C112 H112 121(2)
C111 C112 H112 118(2)
C114 C113 C112 119.7(3)
C114 C113 H113 121(2)
C112 C113 H113 120(2)
C115 C114 C113 120.1(3)
C115 C114 H114 120(3)
C113 C114 H114 120(3)
C114 C115 C116 120.2(3)
C114 C115 H115 118(3)
C116 C115 H115 121(3)
C111 C116 C115 120.4(3)
C111 C116 H116 121(2)
C115 C116 H116 118(2)
C126 C121 C122 118.7(2)
C126 C121 P1 123.34(19)
C122 C121 P1 117.94(18)
C123 C122 C121 120.8(2)
C123 C122 H122 119(2)
C121 C122 H122 120(2)
C124 C123 C122 119.8(3)
C124 C123 H123 124(3)
C122 C123 H123 117(3)
C125 C124 C123 119.9(2)
C125 C124 H124 120(2)
C123 C124 H124 120(2)
C124 C125 C126 120.6(3)
C124 C125 H125 120(2)
C126 C125 H125 119(2)
C125 C126 C121 120.2(3)
C125 C126 H126 119.4(19)
C121 C126 H126 120.4(19)
P1 C13 H131 114(2)
P1 C13 H132 109(2)
H131 C13 H132 109(3)
P1 C13 H133 111(2)
H131 C13 H133 103(3)
H132 C13 H133 111(3)
C211 P2 C23 104.02(12)
C211 P2 C221 101.08(11)
C23 P2 C221 101.74(11)
C211 P2 Rh1 117.09(8)
C23 P2 Rh1 114.70(8)
C221 P2 Rh1 116.05(8)
C212 C211 C216 118.9(2)
C212 C211 P2 123.0(2)
C216 C211 P2 118.00(19)
C211 C212 C213 120.1(3)
C211 C212 H212 120(2)
C213 C212 H212 120(2)
C214 C213 C212 120.7(3)
C214 C213 H213 122(3)
C212 C213 H213 117(3)
C213 C214 C215 119.9(3)
C213 C214 H214 119(3)
C215 C214 H214 121(3)
C216 C215 C214 119.3(3)
C216 C215 H215 120(2)
C214 C215 H215 120(2)
C215 C216 C211 121.1(3)
C215 C216 H216 119(3)
C211 C216 H216 120(3)
C222 C221 C226 118.5(2)
C222 C221 P2 121.09(18)
C226 C221 P2 120.41(17)
C223 C222 C221 120.9(2)
C223 C222 H222 122(2)
C221 C222 H222 117(2)
C222 C223 C224 120.1(2)
C222 C223 H223 119(2)
C224 C223 H223 121(2)
C225 C224 C223 119.8(2)
C225 C224 H224 122(2)
C223 C224 H224 118(2)
C224 C225 C226 120.3(2)
C224 C225 H225 119(2)
C226 C225 H225 120(2)
C225 C226 C221 120.5(2)
C225 C226 H226 119(2)
C221 C226 H226 120(2)
P2 C23 H231 109(2)
P2 C23 H232 105(2)
H231 C23 H232 113(3)
P2 C23 H233 107(2)
H231 C23 H233 110(3)
H232 C23 H233 112(3)
Cl1 C100 Cl2 111.0(2)
Cl1 C100 H10A 109.4
Cl2 C100 H10A 109.4
Cl1 C100 H10B 109.4
Cl2 C100 H10B 109.4
H10A C100 H10B 108.0
Cl3 C200 Cl4 112.05(19)
Cl3 C200 H20A 109.2
Cl4 C200 H20A 109.2
Cl3 C200 H20B 109.2
Cl4 C200 H20B 109.2
H20A C200 H20B 107.9

loop_
_geom_bond_atom_site_label_1
_geom_bond_atom_site_label_2
_geom_bond_distance
Rh1 B4 2.209(2)
Rh1 B9 2.214(2)
Rh1 B3 2.230(2)
Rh1 P1 2.3091(6)
Rh1 P2 2.3224(6)
Rh1 S7 2.4270(5)
Rh1 H 1.53(4)
B1 B3 1.766(3)
B1 B2 1.767(4)
B1 B6 1.788(4)
B1 B4 1.788(4)
B1 B5 1.794(4)
B1 H1 1.04(3)
B2 B6 1.744(4)
B2 B11 1.838(4)
B2 B3 1.913(4)
B2 S7 1.996(3)
B2 H2 1.07(3)
B3 B4 1.815(3)
B3 S7 2.060(3)
B3 H3 1.07(3)
B4 B9 1.783(3)
B4 B5 1.798(3)
B4 H4 1.12(3)
B5 B6 1.774(4)
B5 B9 1.777(3)
B5 B10 1.793(4)
B5 H5 1.07(3)
B6 B11 1.748(4)
B6 B10 1.769(4)
B6 H6 1.11(4)
S7 B11 1.928(3)
B9 N1 1.556(3)
B9 B10 1.874(3)
B9 H910 1.30(4)
B10 B11 1.792(4)
B10 H910 1.26(4)
B10 H10 1.05(4)
B11 H11 1.08(3)
N1 C5 1.352(3)
N1 C1 1.356(3)
C1 C2 1.375(3)
C1 H011 0.92(3)
C2 C3 1.389(4)
C2 H012 0.95(4)
C3 C4 1.380(4)
C3 H013 0.99(3)
C4 C5 1.381(3)
C4 H014 0.93(3)
C5 H015 0.93(3)
P1 C13 1.820(2)
P1 C121 1.831(2)
P1 C111 1.834(2)
C111 C116 1.388(3)
C111 C112 1.395(3)
C112 C113 1.390(3)
C112 H112 1.00(4)
C113 C114 1.385(4)
C113 H113 0.92(4)
C114 C115 1.380(5)
C114 H114 0.96(5)
C115 C116 1.394(4)
C115 H115 0.91(5)
C116 H116 0.93(4)
C121 C126 1.396(3)
C121 C122 1.398(3)
C122 C123 1.392(3)
C122 H122 0.98(4)
C123 C124 1.387(4)
C123 H123 0.91(4)
C124 C125 1.380(5)
C124 H124 0.90(4)
C125 C126 1.393(4)
C125 H125 0.91(4)
C126 H126 1.03(3)
C13 H131 0.97(3)
C13 H132 0.99(4)
C13 H133 0.97(4)
P2 C211 1.824(2)
P2 C23 1.825(3)
P2 C221 1.833(2)
C211 C212 1.391(4)
C211 C216 1.393(4)
C212 C213 1.395(4)
C212 H212 0.95(4)
C213 C214 1.377(6)
C213 H213 0.89(4)
C214 C215 1.396(5)
C214 H214 0.98(5)
C215 C216 1.391(4)
C215 H215 1.03(4)
C216 H216 0.91(4)
C221 C222 1.395(3)
C221 C226 1.396(3)
C222 C223 1.384(4)
C222 H222 0.96(4)
C223 C224 1.387(4)
C223 H223 1.00(4)
C224 C225 1.383(4)
C224 H224 0.90(4)
C225 C226 1.390(3)
C225 H225 0.93(4)
C226 H226 0.94(3)
C23 H231 0.96(4)
C23 H232 1.01(4)
C23 H233 1.00(4)
Cl1 C100 1.757(4)
Cl2 C100 1.757(4)
C100 H10A 0.9900
C100 H10B 0.9900
Cl3 C200 1.762(4)
Cl4 C200 1.769(4)
C200 H20A 0.9900
C200 H20B 0.9900

loop_
_geom_torsion_atom_site_label_1
_geom_torsion_atom_site_label_2
_geom_torsion_atom_site_label_3
_geom_torsion_atom_site_label_4
_geom_torsion
B3 B1 B2 B6 136.76(17)
B4 B1 B2 B6 97.96(19)
B5 B1 B2 B6 32.85(17)
B3 B1 B2 B11 99.73(18)
B6 B1 B2 B11 -37.04(16)
B4 B1 B2 B11 60.9(2)
B5 B1 B2 B11 -4.2(2)
B6 B1 B2 B3 -136.76(17)
B4 B1 B2 B3 -38.81(17)
B5 B1 B2 B3 -103.91(18)
B3 B1 B2 S7 35.70(14)
B6 B1 B2 S7 -101.06(17)
B4 B1 B2 S7 -3.1(2)
B5 B1 B2 S7 -68.2(2)
B2 B1 B3 B4 -139.36(17)
B6 B1 B3 B4 -100.62(19)
B5 B1 B3 B4 -36.89(16)
B6 B1 B3 B2 38.74(16)
B4 B1 B3 B2 139.36(17)
B5 B1 B3 B2 102.48(19)
B2 B1 B3 S7 -33.76(14)
B6 B1 B3 S7 5.0(2)
B4 B1 B3 S7 105.61(15)
B5 B1 B3 S7 68.72(19)
B2 B1 B3 Rh1 -108.87(17)
B6 B1 B3 Rh1 -70.1(2)
B4 B1 B3 Rh1 30.50(15)
B5 B1 B3 Rh1 -6.4(2)
B6 B2 B3 B1 -38.67(17)
B11 B2 B3 B1 -99.83(19)
S7 B2 B3 B1 -142.49(15)
B6 B2 B3 B4 -2.7(2)
B1 B2 B3 B4 35.95(16)
B11 B2 B3 B4 -63.9(2)
S7 B2 B3 B4 -106.53(15)
B6 B2 B3 S7 103.81(16)
B1 B2 B3 S7 142.49(15)
B11 B2 B3 S7 42.65(13)
B6 B2 B3 Rh1 67.7(2)
B1 B2 B3 Rh1 106.40(17)
B11 B2 B3 Rh1 6.6(2)
S7 B2 B3 Rh1 -36.08(12)
B4 Rh1 B3 B1 -28.91(15)
B9 Rh1 B3 B1 7.32(16)
P1 Rh1 B3 B1 96.1(2)
P2 Rh1 B3 B1 -158.53(16)
S7 Rh1 B3 B1 99.68(17)
B9 Rh1 B3 B4 36.23(12)
P1 Rh1 B3 B4 124.97(16)
P2 Rh1 B3 B4 -129.62(10)
S7 Rh1 B3 B4 128.59(13)
B4 Rh1 B3 B2 -95.34(18)
B9 Rh1 B3 B2 -59.12(16)
P1 Rh1 B3 B2 29.6(3)
P2 Rh1 B3 B2 135.04(15)
S7 Rh1 B3 B2 33.24(12)
B4 Rh1 B3 S7 -128.59(13)
B9 Rh1 B3 S7 -92.36(8)
P1 Rh1 B3 S7 -3.6(2)
P2 Rh1 B3 S7 101.80(5)
B3 B1 B4 B9 -103.24(18)
B2 B1 B4 B9 -62.7(2)
B6 B1 B4 B9 0.6(2)
B5 B1 B4 B9 36.23(16)
B3 B1 B4 B5 -139.47(18)
B2 B1 B4 B5 -98.9(2)
B6 B1 B4 B5 -35.60(16)
B2 B1 B4 B3 40.52(18)
B6 B1 B4 B3 103.87(19)
B5 B1 B4 B3 139.47(18)
B3 B1 B4 Rh1 -30.80(15)
B2 B1 B4 Rh1 9.7(2)
B6 B1 B4 Rh1 73.1(2)
B5 B1 B4 Rh1 108.66(17)
B1 B3 B4 B9 99.48(18)
B2 B3 B4 B9 64.7(2)
S7 B3 B4 B9 0.8(2)
Rh1 B3 B4 B9 -51.06(13)
B2 B3 B4 B1 -34.80(15)
S7 B3 B4 B1 -98.68(16)
Rh1 B3 B4 B1 -150.54(14)
B1 B3 B4 B5 36.21(16)
B2 B3 B4 B5 1.4(2)
S7 B3 B4 B5 -62.47(19)
Rh1 B3 B4 B5 -114.33(15)
B1 B3 B4 Rh1 150.54(14)
B2 B3 B4 Rh1 115.74(15)
S7 B3 B4 Rh1 51.86(11)
B3 Rh1 B4 B9 127.27(16)
P1 Rh1 B4 B9 -22.50(16)
P2 Rh1 B4 B9 -173.33(9)
S7 Rh1 B4 B9 89.04(10)
B9 Rh1 B4 B1 -98.78(19)
B3 Rh1 B4 B1 28.50(15)
P1 Rh1 B4 B1 -121.28(14)
P2 Rh1 B4 B1 87.89(16)
S7 Rh1 B4 B1 -9.74(15)
B9 Rh1 B4 B5 -29.36(15)
B3 Rh1 B4 B5 97.91(19)
P1 Rh1 B4 B5 -51.9(2)
P2 Rh1 B4 B5 157.31(13)
S7 Rh1 B4 B5 59.67(15)
B9 Rh1 B4 B3 -127.27(16)
P1 Rh1 B4 B3 -149.77(10)
P2 Rh1 B4 B3 59.40(12)
S7 Rh1 B4 B3 -38.24(10)
B3 B1 B5 B6 -102.73(19)
B2 B1 B5 B6 -32.62(17)
B4 B1 B5 B6 -140.13(18)
B3 B1 B5 B9 1.0(2)
B2 B1 B5 B9 71.1(2)
B6 B1 B5 B9 103.76(19)
B4 B1 B5 B9 -36.37(16)
B3 B1 B5 B10 -66.0(2)
B2 B1 B5 B10 4.1(2)
B6 B1 B5 B10 36.74(16)
B4 B1 B5 B10 -103.38(18)
B3 B1 B5 B4 37.39(17)
B2 B1 B5 B4 107.51(19)
B6 B1 B5 B4 140.13(18)
B9 B4 B5 B6 -103.35(19)
B1 B4 B5 B6 36.01(17)
B3 B4 B5 B6 0.4(2)
Rh1 B4 B5 B6 -71.9(2)
B1 B4 B5 B9 139.36(17)
B3 B4 B5 B9 103.74(17)
Rh1 B4 B5 B9 31.42(15)
B9 B4 B5 B10 -39.87(16)
B1 B4 B5 B10 99.49(19)
B3 B4 B5 B10 63.9(2)
Rh1 B4 B5 B10 -8.4(2)
B9 B4 B5 B1 -139.36(17)
B3 B4 B5 B1 -35.62(16)
Rh1 B4 B5 B1 -107.94(17)
B1 B2 B6 B11 -137.52(18)
B3 B2 B6 B11 -100.72(17)
S7 B2 B6 B11 -33.69(14)
B1 B2 B6 B10 -99.9(2)
B11 B2 B6 B10 37.66(17)
B3 B2 B6 B10 -63.1(2)
S7 B2 B6 B10 4.0(2)
B1 B2 B6 B5 -33.75(17)
B11 B2 B6 B5 103.8(2)
B3 B2 B6 B5 3.0(2)
S7 B2 B6 B5 70.1(2)
B11 B2 B6 B1 137.52(18)
B3 B2 B6 B1 36.80(15)
S7 B2 B6 B1 103.83(16)
B9 B5 B6 B2 -66.2(2)
B10 B5 B6 B2 -105.1(2)
B1 B5 B6 B2 33.57(17)
B4 B5 B6 B2 -2.3(2)
B9 B5 B6 B11 2.4(2)
B10 B5 B6 B11 -36.42(17)
B1 B5 B6 B11 102.21(19)
B4 B5 B6 B11 66.4(2)
B9 B5 B6 B10 38.82(17)
B1 B5 B6 B10 138.63(18)
B4 B5 B6 B10 102.80(18)
B9 B5 B6 B1 -99.80(19)
B10 B5 B6 B1 -138.63(18)
B4 B5 B6 B1 -35.82(16)
B3 B1 B6 B2 -41.79(17)
B4 B1 B6 B2 -107.45(19)
B5 B1 B6 B2 -143.42(18)
B3 B1 B6 B11 -1.6(2)
B2 B1 B6 B11 40.16(17)
B4 B1 B6 B11 -67.3(2)
B5 B1 B6 B11 -103.26(19)
B3 B1 B6 B10 63.9(2)
B2 B1 B6 B10 105.7(2)
B4 B1 B6 B10 -1.7(2)
B5 B1 B6 B10 -37.69(17)
B3 B1 B6 B5 101.62(19)
B2 B1 B6 B5 143.42(18)
B4 B1 B6 B5 35.97(16)
B6 B2 S7 B11 32.97(15)
B1 B2 S7 B11 98.60(18)
B3 B2 S7 B11 131.80(15)
B6 B2 S7 B3 -98.84(18)
B1 B2 S7 B3 -33.21(14)
B11 B2 S7 B3 -131.80(15)
B6 B2 S7 Rh1 -69.23(16)
B1 B2 S7 Rh1 -3.60(17)
B11 B2 S7 Rh1 -102.20(11)
B3 B2 S7 Rh1 29.60(11)
B1 B3 S7 B11 -5.98(16)
B4 B3 S7 B11 58.13(16)
B2 B3 S7 B11 -38.57(13)
Rh1 B3 S7 B11 108.16(9)
B1 B3 S7 B2 32.59(14)
B4 B3 S7 B2 96.69(17)
Rh1 B3 S7 B2 146.73(12)
B1 B3 S7 Rh1 -114.14(15)
B4 B3 S7 Rh1 -50.03(12)
B2 B3 S7 Rh1 -146.73(12)
B4 Rh1 S7 B11 -52.23(11)
B9 Rh1 S7 B11 -4.66(10)
B3 Rh1 S7 B11 -87.94(12)
P1 Rh1 S7 B11 90.61(9)
P2 Rh1 S7 B11 -168.77(9)
B4 Rh1 S7 B2 7.06(10)
B9 Rh1 S7 B2 54.63(10)
B3 Rh1 S7 B2 -28.65(11)
P1 Rh1 S7 B2 149.91(8)
P2 Rh1 S7 B2 -109.48(8)
B4 Rh1 S7 B3 35.71(10)
B9 Rh1 S7 B3 83.29(10)
P1 Rh1 S7 B3 178.56(8)
P2 Rh1 S7 B3 -80.83(8)
B6 B5 B9 N1 -142.01(18)
B10 B5 B9 N1 -104.83(19)
B1 B5 B9 N1 153.82(18)
B4 B5 B9 N1 117.5(2)
B6 B5 B9 B4 100.50(19)
B10 B5 B9 B4 137.68(17)
B1 B5 B9 B4 36.33(16)
B6 B5 B9 B10 -37.18(16)
B1 B5 B9 B10 -101.35(19)
B4 B5 B9 B10 -137.68(17)
B6 B5 B9 Rh1 68.9(2)
B10 B5 B9 Rh1 106.08(16)
B1 B5 B9 Rh1 4.7(2)
B4 B5 B9 Rh1 -31.59(15)
B1 B4 B9 N1 -136.2(2)
B5 B4 B9 N1 -99.7(2)
B3 B4 B9 N1 161.31(18)
Rh1 B4 B9 N1 110.2(2)
B1 B4 B9 B5 -36.45(16)
B3 B4 B9 B5 -98.97(18)
Rh1 B4 B9 B5 -150.08(14)
B1 B4 B9 B10 0.6(2)
B5 B4 B9 B10 37.08(15)
B3 B4 B9 B10 -61.9(2)
Rh1 B4 B9 B10 -112.99(14)
B1 B4 B9 Rh1 113.62(15)
B5 B4 B9 Rh1 150.08(14)
B3 B4 B9 Rh1 51.11(13)
B4 Rh1 B9 N1 -117.3(2)
B3 Rh1 B9 N1 -154.04(17)
P1 Rh1 B9 N1 48.73(16)
P2 Rh1 B9 N1 -96.2(2)
S7 Rh1 B9 N1 153.67(16)
B4 Rh1 B9 B5 29.97(15)
B3 Rh1 B9 B5 -6.75(16)
P1 Rh1 B9 B5 -163.98(15)
P2 Rh1 B9 B5 51.0(3)
S7 Rh1 B9 B5 -59.04(15)
B3 Rh1 B9 B4 -36.72(12)
P1 Rh1 B9 B4 166.05(10)
P2 Rh1 B9 B4 21.1(3)
S7 Rh1 B9 B4 -89.01(10)
B4 Rh1 B9 B10 97.80(18)
B3 Rh1 B9 B10 61.08(15)
P1 Rh1 B9 B10 -96.15(14)
P2 Rh1 B9 B10 118.9(2)
S7 Rh1 B9 B10 8.79(14)
B2 B6 B10 B11 -38.59(18)
B5 B6 B10 B11 -140.80(18)
B1 B6 B10 B11 -103.27(19)
B2 B6 B10 B5 102.2(2)
B11 B6 B10 B5 140.80(18)
B1 B6 B10 B5 37.54(17)
B2 B6 B10 B9 66.7(2)
B11 B6 B10 B9 105.32(18)
B5 B6 B10 B9 -35.49(15)
B1 B6 B10 B9 2.1(2)
B9 B5 B10 B6 -138.94(17)
B1 B5 B10 B6 -37.06(16)
B4 B5 B10 B6 -100.60(19)
B6 B5 B10 B11 34.67(16)
B9 B5 B10 B11 -104.26(18)
B1 B5 B10 B11 -2.4(2)
B4 B5 B10 B11 -65.9(2)
B6 B5 B10 B9 138.94(17)
B1 B5 B10 B9 101.88(18)
B4 B5 B10 B9 38.34(16)
N1 B9 B10 B6 140.12(18)
B5 B9 B10 B6 36.27(16)
B4 B9 B10 B6 -1.7(2)
Rh1 B9 B10 B6 -73.20(19)
N1 B9 B10 B11 -157.54(18)
B5 B9 B10 B11 98.61(19)
B4 B9 B10 B11 60.7(2)
Rh1 B9 B10 B11 -10.9(2)
N1 B9 B10 B5 103.85(19)
B4 B9 B10 B5 -37.93(16)
Rh1 B9 B10 B5 -109.47(17)
B2 B6 B11 B10 140.01(18)
B5 B6 B11 B10 36.24(17)
B1 B6 B11 B10 101.39(19)
B10 B6 B11 B2 -140.01(18)
B5 B6 B11 B2 -103.76(19)
B1 B6 B11 B2 -38.61(17)
B2 B6 B11 S7 35.84(15)
B10 B6 B11 S7 -104.17(17)
B5 B6 B11 S7 -67.9(2)
B1 B6 B11 S7 -2.8(2)
B5 B10 B11 B6 -35.05(17)
B9 B10 B11 B6 -96.89(19)
B6 B10 B11 B2 34.89(16)
B5 B10 B11 B2 -0.2(2)
B9 B10 B11 B2 -62.0(2)
B6 B10 B11 S7 103.30(17)
B5 B10 B11 S7 68.2(2)
B9 B10 B11 S7 6.4(2)
B1 B2 B11 B6 38.33(17)
B3 B2 B11 B6 98.51(18)
S7 B2 B11 B6 142.86(16)
B6 B2 B11 B10 -35.65(16)
B1 B2 B11 B10 2.7(2)
B3 B2 B11 B10 62.9(2)
S7 B2 B11 B10 107.21(16)
B6 B2 B11 S7 -142.86(16)
B1 B2 B11 S7 -104.53(16)
B3 B2 B11 S7 -44.36(13)
B2 S7 B11 B6 -33.61(15)
B3 S7 B11 B6 5.18(17)
Rh1 S7 B11 B6 65.10(16)
B2 S7 B11 B10 -99.00(19)
B3 S7 B11 B10 -60.21(17)
Rh1 S7 B11 B10 -0.30(17)
B3 S7 B11 B2 38.79(13)
Rh1 S7 B11 B2 98.70(11)
B5 B9 N1 C5 88.9(2)
B4 B9 N1 C5 158.4(2)
B10 B9 N1 C5 24.1(3)
Rh1 B9 N1 C5 -122.0(2)
B5 B9 N1 C1 -91.0(2)
B4 B9 N1 C1 -21.5(3)
B10 B9 N1 C1 -155.78(19)
Rh1 B9 N1 C1 58.2(2)
C5 N1 C1 C2 -0.4(4)
B9 N1 C1 C2 179.4(2)
N1 C1 C2 C3 1.0(4)
C1 C2 C3 C4 -1.2(4)
C2 C3 C4 C5 0.9(4)
C1 N1 C5 C4 0.1(4)
B9 N1 C5 C4 -179.8(2)
C3 C4 C5 N1 -0.3(4)
B4 Rh1 P1 C13 -72.59(14)
B9 Rh1 P1 C13 -89.07(12)
B3 Rh1 P1 C13 -175.34(19)
P2 Rh1 P1 C13 81.29(10)
S7 Rh1 P1 C13 -178.30(10)
B4 Rh1 P1 C121 48.06(14)
B9 Rh1 P1 C121 31.58(11)
B3 Rh1 P1 C121 -54.68(19)
P2 Rh1 P1 C121 -158.06(9)
S7 Rh1 P1 C121 -57.65(9)
B4 Rh1 P1 C111 164.31(13)
B9 Rh1 P1 C111 147.83(11)
B3 Rh1 P1 C111 61.56(19)
P2 Rh1 P1 C111 -41.81(9)
S7 Rh1 P1 C111 58.60(9)
C13 P1 C111 C116 14.2(3)
C121 P1 C111 C116 -92.6(2)
Rh1 P1 C111 C116 142.4(2)
C13 P1 C111 C112 -167.80(19)
C121 P1 C111 C112 85.4(2)
Rh1 P1 C111 C112 -39.6(2)
C116 C111 C112 C113 0.0(4)
P1 C111 C112 C113 -178.1(2)
C111 C112 C113 C114 -1.1(4)
C112 C113 C114 C115 1.4(5)
C113 C114 C115 C116 -0.6(6)
C112 C111 C116 C115 0.8(4)
P1 C111 C116 C115 178.8(3)
C114 C115 C116 C111 -0.5(6)
C13 P1 C121 C126 2.9(2)
C111 P1 C121 C126 109.8(2)
Rh1 P1 C121 C126 -123.29(19)
C13 P1 C121 C122 -176.66(19)
C111 P1 C121 C122 -69.8(2)
Rh1 P1 C121 C122 57.1(2)
C126 C121 C122 C123 -1.0(4)
P1 C121 C122 C123 178.62(19)
C121 C122 C123 C124 0.0(4)
C122 C123 C124 C125 1.1(4)
C123 C124 C125 C126 -1.2(4)
C124 C125 C126 C121 0.2(4)
C122 C121 C126 C125 0.9(4)
P1 C121 C126 C125 -178.70(19)
B4 Rh1 P2 C211 131.69(12)
B9 Rh1 P2 C211 114.4(2)
B3 Rh1 P2 C211 171.69(11)
P1 Rh1 P2 C211 -30.33(9)
S7 Rh1 P2 C211 -136.88(9)
B4 Rh1 P2 C23 -105.98(12)
B9 Rh1 P2 C23 -123.2(2)
B3 Rh1 P2 C23 -65.97(12)
P1 Rh1 P2 C23 92.00(10)
S7 Rh1 P2 C23 -14.54(10)
B4 Rh1 P2 C221 12.33(11)
B9 Rh1 P2 C221 -4.9(2)
B3 Rh1 P2 C221 52.33(11)
P1 Rh1 P2 C221 -149.69(8)
S7 Rh1 P2 C221 103.76(8)
C23 P2 C211 C212 -23.4(3)
C221 P2 C211 C212 -128.6(2)
Rh1 P2 C211 C212 104.3(2)
C23 P2 C211 C216 160.7(2)
C221 P2 C211 C216 55.5(2)
Rh1 P2 C211 C216 -71.6(2)
C216 C211 C212 C213 0.9(4)
P2 C211 C212 C213 -174.9(2)
C211 C212 C213 C214 -0.5(5)
C212 C213 C214 C215 -0.2(6)
C213 C214 C215 C216 0.5(5)
C214 C215 C216 C211 -0.1(5)
C212 C211 C216 C215 -0.6(4)
P2 C211 C216 C215 175.4(2)
C211 P2 C221 C222 68.8(2)
C23 P2 C221 C222 -38.3(2)
Rh1 P2 C221 C222 -163.49(19)
C211 P2 C221 C226 -111.6(2)
C23 P2 C221 C226 141.3(2)
Rh1 P2 C221 C226 16.1(2)
C226 C221 C222 C223 -1.5(4)
P2 C221 C222 C223 178.2(2)
C221 C222 C223 C224 0.7(5)
C222 C223 C224 C225 0.3(4)
C223 C224 C225 C226 -0.6(4)
C224 C225 C226 C221 -0.2(4)
C222 C221 C226 C225 1.2(4)
P2 C221 C226 C225 -178.41(19)
